data_4328358
loop_
_publ_author_name
'Jian Zhou'
'Xing Liu'
'Litao An'
'Feilong Hu'
'Wenbin Yan'
'Yunyan Zhang'

_publ_section_title
;
 Solvothermal Synthesis and Characterization of a Series of Lanthanide
 Thiostannates(IV): The First Examples of Inorganic-Organic Hybrid
 Cationic Lanthanide Thiostannates(IV)
;
_journal_name_full 'Inorganic Chemistry'
_journal_page_first 2283
_journal_page_last 2290
_journal_paper_doi 10.1021/ic2023083
_journal_volume 51
_journal_year 2012
_chemical_formula_moiety 'C24 H72 N16 S6 Sm2 Sn2, 2(C6 H19 N4), S6 Sn2 '
_chemical_formula_sum 'C36 H110 N24 S12 Sm2 Sn4'
_chemical_formula_weight 2039.63
_chemical_name_systematic
; 
 ? 
;
_space_group_IT_number 2
_symmetry_cell_setting triclinic
_symmetry_Int_Tables_number 2
_symmetry_space_group_name_Hall '-P 1'
_symmetry_space_group_name_H-M 'P -1'
_atom_sites_solution_hydrogens geom
_atom_sites_solution_primary direct
_atom_sites_solution_secondary difmap
_audit_creation_method SHELXL-97
_cell_angle_alpha 89.91(3)
_cell_angle_beta 88.07(3)
_cell_angle_gamma 85.23(3)
_cell_formula_units_Z 1
_cell_length_a 9.920(2)
_cell_length_b 10.382(2)
_cell_length_c 17.520(4)
_cell_measurement_temperature 296(2)
_cell_measurement_theta_max 25.10
_cell_measurement_theta_min 1.97
_cell_volume 1797.1(7)
_computing_structure_refinement 'SHELXL-97 (Sheldrick, 1997)'
_computing_structure_solution 'SHELXS-97 (Sheldrick, 1990)'
_diffrn_ambient_temperature 296(2)
_diffrn_detector_area_resol_mean 7.31
_diffrn_measured_fraction_theta_full 0.983
_diffrn_measured_fraction_theta_max 0.983
_diffrn_measurement_device_type 'Rigaku Mercury'
_diffrn_measurement_method \w
_diffrn_radiation_monochromator graphite
_diffrn_radiation_source 'fine-focus sealed tube'
_diffrn_radiation_type MoK\a
_diffrn_radiation_wavelength 0.71073
_diffrn_reflns_av_R_equivalents 0.0190
_diffrn_reflns_av_sigmaI/netI 0.0327
_diffrn_reflns_limit_h_max 11
_diffrn_reflns_limit_h_min -11
_diffrn_reflns_limit_k_max 12
_diffrn_reflns_limit_k_min -10
_diffrn_reflns_limit_l_max 20
_diffrn_reflns_limit_l_min -18
_diffrn_reflns_number 9771
_diffrn_reflns_theta_full 25.10
_diffrn_reflns_theta_max 25.10
_diffrn_reflns_theta_min 1.97
_exptl_absorpt_coefficient_mu 3.371
_exptl_absorpt_correction_T_max 0.6916
_exptl_absorpt_correction_T_min 0.1542
_exptl_absorpt_correction_type multi-scan
_exptl_absorpt_process_details 'Jacobson, R. (1998) Private communication'
_exptl_crystal_colour 'light yellow'
_exptl_crystal_density_diffrn 1.877
_exptl_crystal_description block
_exptl_crystal_F_000 1002
_exptl_crystal_size_max 0.90
_exptl_crystal_size_mid 0.14
_exptl_crystal_size_min 0.12
_refine_diff_density_max 1.487
_refine_diff_density_min -1.385
_refine_diff_density_rms 0.123
_refine_ls_extinction_method none
_refine_ls_goodness_of_fit_ref 1.076
_refine_ls_hydrogen_treatment constr
_refine_ls_matrix_type full
_refine_ls_number_parameters 362
_refine_ls_number_reflns 6292
_refine_ls_number_restraints 588
_refine_ls_restrained_S_all 1.114
_refine_ls_R_factor_all 0.0316
_refine_ls_R_factor_gt 0.0290
_refine_ls_shift/su_max 0.026
_refine_ls_shift/su_mean 0.001
_refine_ls_structure_factor_coef Fsqd
_refine_ls_weighting_details 'calc w=1/[\s^2^(Fo^2^)+(0.0493P)^2^+3.1802P] where P=(Fo^2^+2Fc^2^)/3'
_refine_ls_weighting_scheme calc
_refine_ls_wR_factor_gt 0.0857
_refine_ls_wR_factor_ref 0.0878
_reflns_number_gt 5808
_reflns_number_total 6292
_reflns_threshold_expression >2sigma(I)
_cod_data_source_file ic2023083_si_002_3.cif
_cod_data_source_block 3
_cod_original_formula_sum 'C36 H110 N24 S12 Sm2 Sn4 '
_cod_database_code 4328358

loop_
_symmetry_equiv_pos_as_xyz
'x, y, z'
'-x, -y, -z'

loop_
_atom_site_label
_atom_site_type_symbol
_atom_site_fract_x
_atom_site_fract_y
_atom_site_fract_z
_atom_site_U_iso_or_equiv
_atom_site_adp_type
_atom_site_occupancy
_atom_site_symmetry_multiplicity
_atom_site_calc_flag
_atom_site_refinement_flags
Sm1 Sm 0.70381(2) -0.42017(2) 0.203064(12) 0.02165(8) Uani 1 1 d .
S1 S 0.85807(13) -0.55143(12) 0.32703(7) 0.0319(3) Uani 1 1 d .
S2 S 1.15932(12) -0.56656(14) 0.46090(7) 0.0352(3) Uani 1 1 d .
S3 S 1.01151(14) -0.22170(13) 0.38000(8) 0.0378(3) Uani 1 1 d .
S4 S 0.59976(19) 0.04227(14) 0.19223(9) 0.0517(4) Uani 1 1 d .
S5 S 0.35294(14) -0.07193(14) 0.03400(9) 0.0424(3) Uani 1 1 d .
S6 S 0.37007(13) 0.29979(12) 0.08100(7) 0.0328(3) Uani 1 1 d .
Sn2 Sn 0.49091(3) 0.09603(3) 0.079045(19) 0.03000(10) Uani 1 1 d .
Sn1 Sn 0.96598(3) -0.42988(3) 0.416026(17) 0.02457(10) Uani 1 1 d .
N1 N 0.5137(5) -0.4017(5) 0.3217(3) 0.0477(10) Uani 1 1 d U
N2 N 0.7110(5) -0.2206(4) 0.2886(3) 0.0384(9) Uani 1 1 d U
H2A H 0.7950 -0.2219 0.3066 0.046 Uiso 1 1 calc R
H2B H 0.6995 -0.1504 0.2586 0.046 Uiso 1 1 calc R
N3 N 0.4762(6) -0.2972(7) 0.1711(4) 0.0755(14) Uani 1 1 d U
H3A H 0.4895 -0.2127 0.1674 0.091 Uiso 1 1 calc R
H3B H 0.4535 -0.3234 0.1246 0.091 Uiso 1 1 calc R
N4 N 0.5856(5) -0.6298(5) 0.2308(3) 0.0414(10) Uani 1 1 d U
H4A H 0.5462 -0.6517 0.1876 0.050 Uiso 1 1 calc R
H4B H 0.6505 -0.6930 0.2403 0.050 Uiso 1 1 calc R
N5 N 0.6300(5) -0.5036(4) 0.0714(2) 0.0386(9) Uani 1 1 d U
H5A H 0.5554 -0.5461 0.0795 0.046 Uiso 1 1 calc R
H5B H 0.6066 -0.4345 0.0422 0.046 Uiso 1 1 calc R
N6 N 0.8712(4) -0.6023(4) 0.1408(3) 0.0351(9) Uani 1 1 d U
H6A H 0.8965 -0.6583 0.1787 0.042 Uiso 1 1 calc R
N7 N 0.9579(4) -0.3544(4) 0.1895(3) 0.0366(9) Uani 1 1 d U
H7A H 0.9794 -0.3350 0.2380 0.044 Uiso 1 1 calc R
N8 N 0.7419(5) -0.2377(4) 0.1031(3) 0.0420(10) Uani 1 1 d U
H8A H 0.6997 -0.2564 0.0603 0.050 Uiso 1 1 calc R
H8B H 0.7008 -0.1631 0.1217 0.050 Uiso 1 1 calc R
N9 N 0.9372(14) -1.1333(13) 0.8559(8) 0.072(3) Uani 0.495(11) 1 d PU
N9' N 1.0490(13) -1.1042(12) 0.7765(7) 0.068(2) Uani 0.505(11) 1 d PU
N10 N 0.8308(6) -1.0681(6) 0.6617(3) 0.0572(12) Uani 1 1 d U
H10C H 0.8948 -1.0232 0.6453 0.069 Uiso 1 1 calc R
N11 N 0.7060(5) -0.8973(5) 0.5363(3) 0.0451(10) Uani 1 1 d U
H11C H 0.7079 -0.8492 0.5762 0.054 Uiso 1 1 calc R
N12 N 0.9330(5) -0.8189(4) 0.4206(3) 0.0400(10) Uani 1 1 d U
H12C H 0.9990 -0.8433 0.3867 0.060 Uiso 1 1 calc R
H12D H 0.9586 -0.8418 0.4672 0.060 Uiso 1 1 calc R
H12E H 0.9156 -0.7335 0.4186 0.060 Uiso 1 1 calc R
C1 C 0.6145(6) -0.2010(7) 0.3546(4) 0.0535(13) Uani 1 1 d U
H1A H 0.6578 -0.1591 0.3956 0.064 Uiso 1 1 calc R
H1B H 0.5370 -0.1445 0.3398 0.064 Uiso 1 1 calc R
C2 C 0.5680(6) -0.3250(7) 0.3826(4) 0.0511(13) Uani 1 1 d U
H2C H 0.6433 -0.3754 0.4051 0.061 Uiso 1 1 calc R
H2D H 0.4984 -0.3075 0.4223 0.061 Uiso 1 1 calc R
C3 C 0.3728(7) -0.3084(9) 0.2180(5) 0.0747(15) Uani 1 1 d U
H3C H 0.3199 -0.3720 0.1954 0.090 Uiso 1 1 calc R
H3D H 0.3182 -0.2266 0.2161 0.090 Uiso 1 1 calc R
C4 C 0.3813(6) -0.3421(7) 0.2991(4) 0.0562(13) Uani 1 1 d U
H4C H 0.3132 -0.4013 0.3116 0.067 Uiso 1 1 calc R
H4D H 0.3597 -0.2643 0.3291 0.067 Uiso 1 1 calc R
C5 C 0.5034(7) -0.5363(7) 0.3536(4) 0.0564(13) Uani 1 1 d U
H5C H 0.5858 -0.5633 0.3796 0.068 Uiso 1 1 calc R
H5D H 0.4286 -0.5345 0.3909 0.068 Uiso 1 1 calc R
C6 C 0.4824(7) -0.6300(7) 0.2937(4) 0.0548(13) Uani 1 1 d U
H6B H 0.3934 -0.6103 0.2732 0.066 Uiso 1 1 calc R
H6C H 0.4847 -0.7158 0.3159 0.066 Uiso 1 1 calc R
C7 C 0.7303(6) -0.5890(6) 0.0280(3) 0.0443(12) Uani 1 1 d U
H7B H 0.7916 -0.5373 -0.0005 0.053 Uiso 1 1 calc R
H7C H 0.6847 -0.6395 -0.0081 0.053 Uiso 1 1 calc R
C8 C 0.8098(6) -0.6784(5) 0.0814(3) 0.0413(11) Uani 1 1 d U
H8C H 0.7504 -0.7372 0.1055 0.050 Uiso 1 1 calc R
H8D H 0.8805 -0.7294 0.0526 0.050 Uiso 1 1 calc R
C9 C 0.9958(6) -0.5496(6) 0.1097(4) 0.0493(12) Uani 1 1 d U
H9A H 0.9752 -0.5000 0.0639 0.059 Uiso 1 1 calc R
H9B H 1.0622 -0.6203 0.0958 0.059 Uiso 1 1 calc R
C10 C 1.0543(5) -0.4638(6) 0.1678(4) 0.0445(12) Uani 1 1 d U
H10A H 1.0775 -0.5141 0.2129 0.053 Uiso 1 1 calc R
H10B H 1.1366 -0.4318 0.1465 0.053 Uiso 1 1 calc R
C11 C 0.9706(7) -0.2323(7) 0.1466(4) 0.0567(14) Uani 1 1 d U
H11A H 0.9493 -0.1603 0.1814 0.068 Uiso 1 1 calc R
H11B H 1.0641 -0.2295 0.1290 0.068 Uiso 1 1 calc R
C12 C 0.8848(7) -0.2150(7) 0.0815(4) 0.0617(15) Uani 1 1 d U
H12A H 0.9179 -0.2749 0.0414 0.074 Uiso 1 1 calc R
H12B H 0.8883 -0.1279 0.0619 0.074 Uiso 1 1 calc R
C13 C 0.9131(9) -1.0763(9) 0.7921(5) 0.0792(18) Uani 1 1 d U
C14 C 0.8278(8) -1.1346(8) 0.7373(4) 0.0698(16) Uani 1 1 d U
H14A H 0.7354 -1.1301 0.7576 0.084 Uiso 1 1 calc R
H14B H 0.8589 -1.2250 0.7305 0.084 Uiso 1 1 calc R
C15 C 0.7116(7) -1.0894(7) 0.6199(4) 0.0544(13) Uani 1 1 d U
H15A H 0.6326 -1.0491 0.6473 0.065 Uiso 1 1 calc R
H15B H 0.7019 -1.1816 0.6177 0.065 Uiso 1 1 calc R
C16 C 0.7152(7) -1.0370(6) 0.5399(4) 0.0505(13) Uani 1 1 d U
H16A H 0.7988 -1.0707 0.5141 0.061 Uiso 1 1 calc R
H16B H 0.6408 -1.0679 0.5125 0.061 Uiso 1 1 calc R
C17 C 0.6931(6) -0.8452(6) 0.4598(4) 0.0497(13) Uani 1 1 d U
H17A H 0.6830 -0.7516 0.4636 0.060 Uiso 1 1 calc R
H17B H 0.6102 -0.8723 0.4394 0.060 Uiso 1 1 calc R
C18 C 0.8087(6) -0.8826(6) 0.4024(3) 0.0436(12) Uani 1 1 d U
H18A H 0.8286 -0.9757 0.4029 0.052 Uiso 1 1 calc R
H18B H 0.7811 -0.8577 0.3515 0.052 Uiso 1 1 calc R

loop_
_atom_site_aniso_label
_atom_site_aniso_U_11
_atom_site_aniso_U_22
_atom_site_aniso_U_33
_atom_site_aniso_U_23
_atom_site_aniso_U_13
_atom_site_aniso_U_12
Sm1 0.02195(13) 0.02400(14) 0.01898(13) -0.00011(9) -0.00239(9) -0.00103(9)
S1 0.0434(7) 0.0275(6) 0.0257(6) 0.0021(5) -0.0128(5) -0.0036(5)
S2 0.0271(6) 0.0502(8) 0.0260(6) 0.0033(5) 0.0030(5) 0.0078(5)
S3 0.0423(7) 0.0319(7) 0.0408(7) 0.0050(5) -0.0078(6) -0.0109(6)
S4 0.0809(11) 0.0305(7) 0.0431(8) 0.0026(6) -0.0249(8) 0.0085(7)
S5 0.0454(7) 0.0368(7) 0.0466(8) -0.0101(6) 0.0070(6) -0.0172(6)
S6 0.0392(6) 0.0255(6) 0.0335(7) 0.0019(5) -0.0066(5) 0.0003(5)
Sn2 0.03916(19) 0.02089(18) 0.0303(2) -0.00014(13) -0.00532(14) -0.00299(14)
Sn1 0.02690(17) 0.02717(18) 0.01991(17) 0.00132(12) -0.00343(12) -0.00286(13)
N1 0.038(2) 0.058(2) 0.046(2) -0.002(2) 0.0135(18) 0.0002(19)
N2 0.041(2) 0.040(2) 0.034(2) -0.0014(17) -0.0067(17) 0.0049(17)
N3 0.063(3) 0.095(3) 0.063(3) 0.007(3) -0.005(2) 0.027(3)
N4 0.049(2) 0.043(2) 0.034(2) -0.0012(17) 0.0041(18) -0.0157(18)
N5 0.049(2) 0.039(2) 0.030(2) 0.0047(17) -0.0093(17) -0.0152(18)
N6 0.0333(19) 0.041(2) 0.031(2) -0.0067(17) 0.0013(16) -0.0058(17)
N7 0.0343(19) 0.042(2) 0.035(2) 0.0023(17) -0.0003(17) -0.0092(17)
N8 0.056(2) 0.037(2) 0.034(2) 0.0027(18) -0.0154(19) -0.0032(19)
N9 0.084(5) 0.075(5) 0.057(5) 0.009(4) -0.011(4) -0.001(4)
N9' 0.074(5) 0.070(5) 0.061(5) -0.006(4) -0.003(4) -0.008(4)
N10 0.059(3) 0.063(3) 0.050(3) 0.005(2) 0.005(2) -0.011(2)
N11 0.048(2) 0.046(2) 0.041(2) -0.0055(19) 0.006(2) -0.003(2)
N12 0.043(2) 0.036(2) 0.041(3) 0.0058(19) 0.000(2) -0.005(2)
C1 0.047(3) 0.066(3) 0.046(3) -0.017(2) 0.000(2) 0.004(2)
C2 0.046(3) 0.067(3) 0.037(3) -0.006(2) 0.009(2) 0.009(2)
C3 0.048(3) 0.096(3) 0.076(3) 0.010(3) 0.006(3) 0.012(3)
C4 0.039(2) 0.072(3) 0.055(3) -0.008(2) 0.005(2) 0.007(2)
C5 0.050(3) 0.069(3) 0.049(3) 0.004(2) 0.017(2) -0.004(2)
C6 0.054(3) 0.060(3) 0.051(3) 0.004(2) 0.013(2) -0.015(2)
C7 0.058(3) 0.050(3) 0.029(2) -0.005(2) -0.003(2) -0.021(2)
C8 0.046(2) 0.041(3) 0.037(2) -0.012(2) 0.005(2) -0.009(2)
C9 0.040(2) 0.060(3) 0.048(3) -0.011(2) 0.012(2) -0.011(2)
C10 0.032(2) 0.055(3) 0.047(3) -0.007(2) 0.003(2) -0.008(2)
C11 0.051(3) 0.058(3) 0.063(3) 0.018(3) 0.000(3) -0.016(2)
C12 0.065(3) 0.063(3) 0.058(3) 0.019(3) 0.001(3) -0.015(3)
C13 0.088(4) 0.081(4) 0.069(4) -0.004(3) -0.011(3) -0.006(3)
C14 0.077(3) 0.076(3) 0.057(3) 0.009(3) -0.002(3) -0.007(3)
C15 0.052(3) 0.060(3) 0.051(3) 0.004(3) 0.012(2) -0.007(3)
C16 0.051(3) 0.053(3) 0.048(3) 0.000(2) 0.004(2) -0.004(2)
C17 0.044(3) 0.054(3) 0.051(3) 0.005(3) 0.002(2) -0.001(2)
C18 0.044(3) 0.047(3) 0.041(3) 0.002(2) -0.001(2) -0.008(2)

loop_
_atom_type_symbol
_atom_type_description
_atom_type_scat_dispersion_real
_atom_type_scat_dispersion_imag
_atom_type_scat_source
C C 0.0033 0.0016 'International Tables Vol C Tables 4.2.6.8 and 6.1.1.4'
H H 0.0000 0.0000 'International Tables Vol C Tables 4.2.6.8 and 6.1.1.4'
N N 0.0061 0.0033 'International Tables Vol C Tables 4.2.6.8 and 6.1.1.4'
S S 0.1246 0.1234 'International Tables Vol C Tables 4.2.6.8 and 6.1.1.4'
Sm Sm -0.1638 3.4418 'International Tables Vol C Tables 4.2.6.8 and 6.1.1.4'
Sn Sn -0.6537 1.4246 'International Tables Vol C Tables 4.2.6.8 and 6.1.1.4'

loop_
_geom_angle_atom_site_label_1
_geom_angle_atom_site_label_2
_geom_angle_atom_site_label_3
_geom_angle
_geom_angle_site_symmetry_3
N2 Sm1 N3 80.0(2) .
N2 Sm1 N4 128.48(15) .
N3 Sm1 N4 91.1(2) .
N2 Sm1 N5 144.89(14) .
N3 Sm1 N5 71.7(2) .
N4 Sm1 N5 73.48(14) .
N2 Sm1 N8 77.81(15) .
N3 Sm1 N8 69.61(19) .
N4 Sm1 N8 145.29(14) .
N5 Sm1 N8 73.13(14) .
N2 Sm1 N6 139.06(13) .
N3 Sm1 N6 137.26(19) .
N4 Sm1 N6 76.45(14) .
N5 Sm1 N6 65.52(15) .
N8 Sm1 N6 97.97(15) .
N2 Sm1 N7 74.72(14) .
N3 Sm1 N7 131.71(19) .
N4 Sm1 N7 136.59(15) .
N5 Sm1 N7 109.28(14) .
N8 Sm1 N7 65.24(14) .
N6 Sm1 N7 66.93(13) .
N2 Sm1 N1 65.15(15) .
N3 Sm1 N1 65.15(19) .
N4 Sm1 N1 65.13(15) .
N5 Sm1 N1 117.84(15) .
N8 Sm1 N1 124.95(16) .
N6 Sm1 N1 136.69(15) .
N7 Sm1 N1 132.75(15) .
N2 Sm1 S1 83.34(11) .
N3 Sm1 S1 144.01(15) .
N4 Sm1 S1 74.84(12) .
N5 Sm1 S1 131.64(11) .
N8 Sm1 S1 136.81(10) .
N6 Sm1 S1 72.19(11) .
N7 Sm1 S1 72.45(10) .
N1 Sm1 S1 78.92(12) .
Sn1 S1 Sm1 120.23(5) .
Sn1 S2 Sn1 86.23(5) 2_746
Sn2 S5 Sn2 87.53(5) 2_655
S4 Sn2 S6 114.11(6) .
S4 Sn2 S5 113.55(6) .
S6 Sn2 S5 111.60(5) .
S4 Sn2 S5 112.16(6) 2_655
S6 Sn2 S5 111.06(6) 2_655
S5 Sn2 S5 92.47(5) 2_655
S3 Sn1 S1 116.90(5) .
S3 Sn1 S2 115.34(5) .
S1 Sn1 S2 107.16(5) .
S3 Sn1 S2 112.23(6) 2_746
S1 Sn1 S2 108.92(5) 2_746
S2 Sn1 S2 93.77(5) 2_746
C4 N1 C2 110.3(5) .
C4 N1 C5 111.8(5) .
C2 N1 C5 106.5(5) .
C4 N1 Sm1 113.1(4) .
C2 N1 Sm1 107.3(3) .
C5 N1 Sm1 107.6(3) .
C1 N2 Sm1 119.7(4) .
C1 N2 H2A 107.4 .
Sm1 N2 H2A 107.4 .
C1 N2 H2B 107.4 .
Sm1 N2 H2B 107.4 .
H2A N2 H2B 106.9 .
C3 N3 Sm1 118.0(5) .
C3 N3 H3A 107.8 .
Sm1 N3 H3A 107.8 .
C3 N3 H3B 107.8 .
Sm1 N3 H3B 107.8 .
H3A N3 H3B 107.1 .
C6 N4 Sm1 119.0(4) .
C6 N4 H4A 107.6 .
Sm1 N4 H4A 107.6 .
C6 N4 H4B 107.6 .
Sm1 N4 H4B 107.6 .
H4A N4 H4B 107.0 .
C7 N5 Sm1 116.6(3) .
C7 N5 H5A 108.1 .
Sm1 N5 H5A 108.1 .
C7 N5 H5B 108.1 .
Sm1 N5 H5B 108.1 .
H5A N5 H5B 107.3 .
C9 N6 C8 110.2(4) .
C9 N6 Sm1 111.4(3) .
C8 N6 Sm1 113.9(3) .
C9 N6 H6A 107.0 .
C8 N6 H6A 107.0 .
Sm1 N6 H6A 107.0 .
C10 N7 C11 116.5(5) .
C10 N7 Sm1 112.6(3) .
C11 N7 Sm1 113.3(3) .
C10 N7 H7A 104.2 .
C11 N7 H7A 104.2 .
Sm1 N7 H7A 104.2 .
C12 N8 Sm1 117.2(4) .
C12 N8 H8A 108.0 .
Sm1 N8 H8A 108.0 .
C12 N8 H8B 108.0 .
Sm1 N8 H8B 108.0 .
H8A N8 H8B 107.3 .
C13 N9 N9' 49.7(7) .
C13 N9' N9 45.5(7) .
C15 N10 C14 110.8(5) .
C15 N10 H10C 124.6 .
C14 N10 H10C 124.6 .
C16 N11 C17 114.2(5) .
C16 N11 H11C 122.9 .
C17 N11 H11C 122.9 .
C18 N12 H12C 109.5 .
C18 N12 H12D 109.5 .
H12C N12 H12D 109.5 .
C18 N12 H12E 109.5 .
H12C N12 H12E 109.5 .
H12D N12 H12E 109.5 .
C2 C1 N2 111.6(5) .
C2 C1 H1A 109.3 .
N2 C1 H1A 109.3 .
C2 C1 H1B 109.3 .
N2 C1 H1B 109.3 .
H1A C1 H1B 108.0 .
N1 C2 C1 112.9(5) .
N1 C2 H2C 109.0 .
C1 C2 H2C 109.0 .
N1 C2 H2D 109.0 .
C1 C2 H2D 109.0 .
H2C C2 H2D 107.8 .
N3 C3 C4 125.2(7) .
N3 C3 H3C 106.0 .
C4 C3 H3C 106.0 .
N3 C3 H3D 106.0 .
C4 C3 H3D 106.0 .
H3C C3 H3D 106.3 .
C3 C4 N1 115.0(5) .
C3 C4 H4C 108.5 .
N1 C4 H4C 108.5 .
C3 C4 H4D 108.5 .
N1 C4 H4D 108.5 .
H4C C4 H4D 107.5 .
C6 C5 N1 111.9(6) .
C6 C5 H5C 109.2 .
N1 C5 H5C 109.2 .
C6 C5 H5D 109.2 .
N1 C5 H5D 109.2 .
H5C C5 H5D 107.9 .
C5 C6 N4 112.6(5) .
C5 C6 H6B 109.1 .
N4 C6 H6B 109.1 .
C5 C6 H6C 109.1 .
N4 C6 H6C 109.1 .
H6B C6 H6C 107.8 .
N5 C7 C8 110.4(4) .
N5 C7 H7B 109.6 .
C8 C7 H7B 109.6 .
N5 C7 H7C 109.6 .
C8 C7 H7C 109.6 .
H7B C7 H7C 108.1 .
N6 C8 C7 110.1(5) .
N6 C8 H8C 109.6 .
C7 C8 H8C 109.6 .
N6 C8 H8D 109.6 .
C7 C8 H8D 109.6 .
H8C C8 H8D 108.2 .
N6 C9 C10 110.9(5) .
N6 C9 H9A 109.5 .
C10 C9 H9A 109.5 .
N6 C9 H9B 109.5 .
C10 C9 H9B 109.5 .
H9A C9 H9B 108.0 .
N7 C10 C9 111.2(5) .
N7 C10 H10A 109.4 .
C9 C10 H10A 109.4 .
N7 C10 H10B 109.4 .
C9 C10 H10B 109.4 .
H10A C10 H10B 108.0 .
C12 C11 N7 114.8(5) .
C12 C11 H11A 108.6 .
N7 C11 H11A 108.6 .
C12 C11 H11B 108.6 .
N7 C11 H11B 108.6 .
H11A C11 H11B 107.5 .
C11 C12 N8 110.9(5) .
C11 C12 H12A 109.5 .
N8 C12 H12A 109.5 .
C11 C12 H12B 109.5 .
N8 C12 H12B 109.5 .
H12A C12 H12B 108.0 .
N9 C13 N9' 84.7(10) .
N9 C13 C14 119.5(10) .
N9' C13 C14 113.0(9) .
C13 C14 N10 111.9(7) .
C13 C14 H14A 109.2 .
N10 C14 H14A 109.2 .
C13 C14 H14B 109.2 .
N10 C14 H14B 109.2 .
H14A C14 H14B 107.9 .
N10 C15 C16 113.5(5) .
N10 C15 H15A 108.9 .
C16 C15 H15A 108.9 .
N10 C15 H15B 108.9 .
C16 C15 H15B 108.9 .
H15A C15 H15B 107.7 .
N11 C16 C15 113.7(5) .
N11 C16 H16A 108.8 .
C15 C16 H16A 108.8 .
N11 C16 H16B 108.8 .
C15 C16 H16B 108.8 .
H16A C16 H16B 107.7 .
N11 C17 C18 116.9(5) .
N11 C17 H17A 108.1 .
C18 C17 H17A 108.1 .
N11 C17 H17B 108.1 .
C18 C17 H17B 108.1 .
H17A C17 H17B 107.3 .
N12 C18 C17 111.4(5) .
N12 C18 H18A 109.3 .
C17 C18 H18A 109.3 .
N12 C18 H18B 109.3 .
C17 C18 H18B 109.3 .
H18A C18 H18B 108.0 .

loop_
_geom_bond_atom_site_label_1
_geom_bond_atom_site_label_2
_geom_bond_distance
_geom_bond_site_symmetry_2
Sm1 N2 2.567(4) .
Sm1 N3 2.578(6) .
Sm1 N4 2.594(4) .
Sm1 N5 2.614(4) .
Sm1 N8 2.620(5) .
Sm1 N6 2.624(4) .
Sm1 N7 2.669(4) .
Sm1 N1 2.755(5) .
Sm1 S1 2.9637(15) .
S1 Sn1 2.3479(14) .
S2 Sn1 2.4404(15) .
S2 Sn1 2.4540(14) 2_746
S3 Sn1 2.3265(14) .
S4 Sn2 2.3345(16) .
S5 Sn2 2.4517(15) .
S5 Sn2 2.4729(16) 2_655
S6 Sn2 2.3428(14) .
Sn2 S5 2.4729(17) 2_655
Sn1 S2 2.4540(15) 2_746
N1 C4 1.470(8) .
N1 C2 1.475(8) .
N1 C5 1.514(8) .
N2 C1 1.480(8) .
N2 H2A 0.9000 .
N2 H2B 0.9000 .
N3 C3 1.305(9) .
N3 H3A 0.9000 .
N3 H3B 0.9000 .
N4 C6 1.479(7) .
N4 H4A 0.9000 .
N4 H4B 0.9000 .
N5 C7 1.469(8) .
N5 H5A 0.9000 .
N5 H5B 0.9000 .
N6 C9 1.480(7) .
N6 C8 1.484(7) .
N6 H6A 0.9100 .
N7 C10 1.465(7) .
N7 C11 1.484(7) .
N7 H7A 0.9100 .
N8 C12 1.493(8) .
N8 H8A 0.9000 .
N8 H8B 0.9000 .
N9 C13 1.284(15) .
N9 N9' 1.792(19) .
N9' C13 1.373(15) .
N10 C15 1.445(8) .
N10 C14 1.492(9) .
N10 H10C 0.8600 .
N11 C16 1.448(8) .
N11 C17 1.450(8) .
N11 H11C 0.8600 .
N12 C18 1.490(7) .
N12 H12C 0.8900 .
N12 H12D 0.8900 .
N12 H12E 0.8900 .
C1 C2 1.481(9) .
C1 H1A 0.9700 .
C1 H1B 0.9700 .
C2 H2C 0.9700 .
C2 H2D 0.9700 .
C3 C4 1.467(10) .
C3 H3C 0.9700 .
C3 H3D 0.9700 .
C4 H4C 0.9700 .
C4 H4D 0.9700 .
C5 C6 1.464(10) .
C5 H5C 0.9700 .
C5 H5D 0.9700 .
C6 H6B 0.9700 .
C6 H6C 0.9700 .
C7 C8 1.511(9) .
C7 H7B 0.9700 .
C7 H7C 0.9700 .
C8 H8C 0.9700 .
C8 H8D 0.9700 .
C9 C10 1.515(8) .
C9 H9A 0.9700 .
C9 H9B 0.9700 .
C10 H10A 0.9700 .
C10 H10B 0.9700 .
C11 C12 1.448(10) .
C11 H11A 0.9700 .
C11 H11B 0.9700 .
C12 H12A 0.9700 .
C12 H12B 0.9700 .
C13 C14 1.465(11) .
C14 H14A 0.9700 .
C14 H14B 0.9700 .
C15 C16 1.503(9) .
C15 H15A 0.9700 .
C15 H15B 0.9700 .
C16 H16A 0.9700 .
C16 H16B 0.9700 .
C17 C18 1.525(8) .
C17 H17A 0.9700 .
C17 H17B 0.9700 .
C18 H18A 0.9700 .
C18 H18B 0.9700 .
